data_2004237
loop_
_publ_author_name
'Pavlyuk, V. V.'
'Opainych, I. M.'
'Bodak, O. I.'
'\<Cern\'y, R.'
'Yvon, K.'

_publ_section_title
;
 Rhombohedral Ce~2~Ni~5~Zn~2~ and Hexagonal CeNi~2~Zn: the First
 Ternary Compounds from the Ce--Ni--Zn System
;
_journal_issue 12
_journal_name_full 'Acta Crystallographica Section C'
_journal_page_first 2464
_journal_page_last 2466
_journal_paper_doi 10.1107/S010827019500655X
_journal_volume 51
_journal_year 1995
_chemical_formula_moiety 'Ce2 Ni5 Zn2'
_chemical_formula_structural 'Ce2 Ni5 Zn2'
_chemical_formula_sum 'Ce2 Ni5 Zn2'
_chemical_formula_weight 704.45
_space_group_IT_number 166
_symmetry_cell_setting trigonal
_symmetry_space_group_name_Hall '-R 3 2"'
_symmetry_space_group_name_H-M 'R -3 m :H'
_audit_creation_method from_xtal_archive_file_using_CIFIO
_cell_angle_alpha 90.0(10)
_cell_angle_beta 90.0(10)
_cell_angle_gamma 120.0(13)
_cell_formula_units_Z 6
_cell_length_a 4.945(2)
_cell_length_b 4.945(2)
_cell_length_c 36.78(1)
_cell_measurement_reflns_used 12
_cell_measurement_temperature 293
_cell_measurement_theta_max 14
_cell_measurement_theta_min 8
_cell_volume 779(10)
_computing_cell_refinement 'Xtal3.2 (Hall, Flack & Stewart, 1992)'
_computing_data_collection 'Philips PW1100 software'
_computing_data_reduction Xtal3.2
_computing_publication_material
;
STRUCTURE TIDY (Gelato & Parth\'e, 1987)
;
_computing_structure_refinement 'Xtal CRYLSQ'
_computing_structure_solution
;
MULTAN87 (Debaerdemaeker, Germain, Main, Tate & Woolfson, 1987)
;
_diffrn_measurement_device 'Philips PW1100'
_diffrn_measurement_method \w-2\q
_diffrn_radiation_type MoK\a
_diffrn_radiation_wavelength 0.71073
_diffrn_reflns_av_R_equivalents .146
_diffrn_reflns_av_sigmaI/netI .083
_diffrn_reflns_limit_h_max 6
_diffrn_reflns_limit_h_min 0
_diffrn_reflns_limit_k_max 6
_diffrn_reflns_limit_k_min 0
_diffrn_reflns_limit_l_max 51
_diffrn_reflns_limit_l_min 0
_diffrn_reflns_number 2615
_diffrn_reflns_theta_max 29.92
_diffrn_reflns_theta_min 1.66
_diffrn_standards_decay_% '0.6 and 0.7'
_diffrn_standards_interval_time 60
_diffrn_standards_number 2
_exptl_absorpt_coefficient_mu 43.737
_exptl_absorpt_correction_T_max 0.487
_exptl_absorpt_correction_T_min 0.040
_exptl_absorpt_correction_type 'Analytical integration'
_exptl_crystal_colour metallic
_exptl_crystal_density_diffrn 9.02
_exptl_crystal_description flake
_exptl_crystal_F_000 1896
_exptl_crystal_size_max 0.112
_exptl_crystal_size_mid 0.080
_exptl_crystal_size_min 0.016
_refine_diff_density_max 4.63
_refine_diff_density_min -3.43
_refine_ls_extinction_coef 7E2(3)
_refine_ls_extinction_method 'Zachariasen (1968)'
_refine_ls_goodness_of_fit_all 1.684
_refine_ls_goodness_of_fit_obs 1.785
_refine_ls_matrix_type full
_refine_ls_number_constraints 0
_refine_ls_number_parameters 26
_refine_ls_number_reflns 277
_refine_ls_number_restraints 0
_refine_ls_R_factor_all .064
_refine_ls_R_factor_obs .055
_refine_ls_shift/esd_max .002
_refine_ls_structure_factor_coef F
_refine_ls_weighting_scheme sigma
_refine_ls_wR_factor_all .052
_refine_ls_wR_factor_obs .050
_reflns_number_observed 283
_reflns_number_total 336
_reflns_observed_criterion 'refl observed if F > 3\s(F)'
_cod_data_source_file du1126.cif
_cod_data_source_block Ce2Ni5Zn2
_cod_original_cell_volume 778.8(9)
_cod_original_sg_symbol_H-M 'R -3 m'
_cod_database_code 2004237

loop_
_symmetry_equiv_pos_as_xyz
+x,+y,+z
-y,+x-y,+z
+y,+x,-z
-x+y,-x,+z
-x,-x+y,-z
+x-y,-y,-z
-x,-y,-z
+y,-x+y,-z
-y,-x,+z
+x-y,+x,-z
+x,+x-y,+z
-x+y,+y,+z
2/3+x,1/3+y,1/3+z
1/3+x,2/3+y,2/3+z
2/3-y,1/3+x-y,1/3+z
1/3-y,2/3+x-y,2/3+z
2/3+y,1/3+x,1/3-z
1/3+y,2/3+x,2/3-z
2/3-x+y,1/3-x,1/3+z
1/3-x+y,2/3-x,2/3+z
2/3-x,1/3-x+y,1/3-z
1/3-x,2/3-x+y,2/3-z
2/3+x-y,1/3-y,1/3-z
1/3+x-y,2/3-y,2/3-z
2/3-x,1/3-y,1/3-z
1/3-x,2/3-y,2/3-z
2/3+y,1/3-x+y,1/3-z
1/3+y,2/3-x+y,2/3-z
2/3-y,1/3-x,1/3+z
1/3-y,2/3-x,2/3+z
2/3+x-y,1/3+x,1/3-z
1/3+x-y,2/3+x,2/3-z
2/3+x,1/3+x-y,1/3+z
1/3+x,2/3+x-y,2/3+z
2/3-x+y,1/3+y,1/3+z
1/3-x+y,2/3+y,2/3+z

loop_
_atom_site_aniso_label
_atom_site_aniso_U_11
_atom_site_aniso_U_22
_atom_site_aniso_U_33
_atom_site_aniso_U_12
_atom_site_aniso_U_13
_atom_site_aniso_U_23
Ce1 .0101(6) .0101(6) .0121(5) .0050(3) .00000 .00000
Ce2 .0118(6) .0118(6) .0122(6) .0059(3) .00000 .00000
Ni1 .0120(8) .0120(8) .0106(6) .0081(8) .0002(3) -.0002(3)
Ni2 .0133(10) .0133(10) .0069(10) .0067(5) .00000 .00000
Ni3 .0142(10) .0142(10) .0116(11) .0071(5) .00000 .00000
Zn1 .0153(9) .0139(11) .0137(7) .0069(6) -.0001(4) -.0001(8)
Zn2 .0153(13) .0153(13) .0151(13) .0076(7) .00000 .00000

loop_
_atom_site_label
_atom_site_fract_x
_atom_site_fract_y
_atom_site_fract_z
_atom_site_U_iso_or_equiv
_atom_site_thermal_displace_type
Ce1 0 0 .05011(3) .0108(4) Uani
Ce2 0 0 .14652(3) .0119(4) Uani
Ni1 .5003(3) -.5003(3) .10972(3) .0106(6) Uani
Ni2 0 0 .27812(6) .0112(7) Uani
Ni3 0 0 .38828(7) .0134(7) Uani
Zn1 .5 0 0 .0145(7) Uani
Zn2 0 0 .5 .0152(9) Uani

loop_
_atom_type_symbol
_atom_type_scat_dispersion_real
_atom_type_scat_dispersion_imag
_atom_type_scat_source
Ce -.564 2.632
;
International Tables for X-ray Crystallography (1974, Vol. IV,
Tables 2.2B and 2.3.1)
;
Ni .285 1.113
;
International Tables for X-ray Crystallography (1974, Vol. IV,
Tables 2.2B and 2.3.1)
;
Zn .222 1.431
;
International Tables for X-ray Crystallography (1974, Vol. IV,
Tables 2.2B and 2.3.1)
;

loop_
_geom_bond_atom_site_label_1
_geom_bond_atom_site_label_2
_geom_bond_site_symmetry_1
_geom_bond_site_symmetry_2
_geom_bond_distance
_geom_bond_publ_flag
Ce1 Ni3 13 1_665 2.86(3) no
Ce1 Ni3 13 . 2.86(3) no
Ce1 Ni3 13 1_655 2.86(3) no
Ce1 Ni2 13 18 2.86(3) no
Ce1 Ni2 13 18_655 2.86(3) no
Ce1 Ni2 13 18_545 2.86(3) no
Ce1 Zn1 13 15 3.08(2) no
Ce1 Zn1 13 19 3.08(2) no
Ce1 Zn1 13 13 3.08(2) no
Ce1 Zn1 13 13_455 3.08(2) no
Ce1 Zn1 13 19_665 3.08(2) no
Ce1 Zn1 13 15_545 3.08(2) no
Ce1 Ni1 13 19_565 3.30(2) no
Ce1 Ni1 13 15 3.30(2) no
Ce1 Ni1 13 13 3.30(2) no
Ce1 Ni1 13 13_445 3.30(2) no
Ce1 Ni1 13 19 3.30(2) no
Ce1 Ni1 13 15_655 3.30(2) no
Ce1 Ce2 13 13 3.55(4) no
Ce1 Ce1 13 17 3.69(4) no
Ce2 Ni1 13 15 2.82(2) no
Ce2 Ni1 13 19_565 2.82(2) no
Ce2 Ni1 13 13_445 2.82(2) no
Ce2 Ni1 13 13 2.82(2) no
Ce2 Ni1 13 19 2.82(2) no
Ce2 Ni1 13 15_655 2.82(2) no
Ce2 Zn2 13 1_665 2.95(3) no
Ce2 Zn2 13 . 2.95(3) no
Ce2 Zn2 13 1_655 2.95(3) no
Ce2 Ni1 13 22_655 3.17(3) no
Ce2 Ni1 13 24 3.17(3) no
Ce2 Ni1 13 18_545 3.17(3) no
Ce2 Ce2 13 18 3.22(2) no
Ce2 Ce2 13 18_655 3.22(2) no
Ce2 Ce2 13 18_545 3.22(2) no
Ni1 Ni2 15 18 2.46(2) no
Ni1 Ni1 15 19_565 2.47(3) no
Ni1 Ni1 15 13_455 2.47(3) no
Ni1 Ni3 15 . 2.47(2) no
Ni1 Ni1 15 13_445 2.47(3) no
Ni1 Ni1 15 19_455 2.47(3) no
Ni1 Zn2 15 . 2.54(2) no
Ni1 Zn1 15 13_455 4.04(5) no
Ni2 Zn1 18 13_455 2.48(2) no
Ni2 Zn1 18 15 2.48(2) no
Ni2 Zn1 18 19_565 2.48(2) no
Ni2 Ni3 18 1_665 2.86(3) no
Ni2 Ni3 18 . 2.86(3) no
Ni2 Ni3 18 1_565 2.86(3) no
Ni2 Ni3 18 18 4.05(5) no
Ni3 Zn1 1_655 19_655 2.47(2) no
Ni3 Zn1 1_655 15_545 2.47(2) no
Ni3 Zn1 1_655 13 2.47(2) no
Ni3 Zn2 1_655 1_655 4.11(5) no
Zn1 Zn1 13_455 15 2.47(3) no
Zn1 Zn1 13_455 19_565 2.47(3) no
Zn1 Zn1 13_455 15_445 2.47(3) no
Zn1 Zn1 13_455 19 2.47(3) no
